data_7223824
loop_
_publ_author_name
'Eisenmann, B.'
'Jordan, H.'
'Schaefer, H.'

_publ_section_title
;
 Ba3 Si4 P6, eine neue Zintlphase mit vernetzten Si4 P5-Kaefigen
;
_journal_name_full
;
Zeitschrift fuer Naturforschung, Teil B. Anorganische Chemie, Organische 
Chemie (33,1978-41,1986)
;
_journal_page_first 864
_journal_page_last 867
_journal_volume 39
_journal_year 1984
_chemical_formula_sum 'Ba3 P6 Si4'
_chemical_name_systematic 'Ba3 Si4 P6'
_space_group_IT_number 11
_symmetry_space_group_name_Hall '-P 2yb'
_symmetry_space_group_name_H-M 'P 1 21/m 1'
_cell_angle_alpha 90
_cell_angle_beta 99.41
_cell_angle_gamma 90
_cell_formula_units_Z 2
_cell_length_a 11.537
_cell_length_b 7.281
_cell_length_c 7.527
_cell_volume 623.767
_citation_journal_id_ASTM ZNBAD2
_cod_data_source_file Eisenmann_ZNBAD2_1984_1251.cif
_cod_data_source_block Ba3P6Si4
_cod_original_cell_volume 623.7666
_cod_database_code 7223824

loop_
_symmetry_equiv_pos_as_xyz
x,y,z
-x,y+1/2,-z
-x,-y,-z
x,-y-1/2,z

loop_
_atom_site_label
_atom_site_type_symbol
_atom_site_fract_x
_atom_site_fract_y
_atom_site_fract_z
_atom_site_occupancy
_atom_site_U_iso_or_equiv
P1 P-3 0.6823 0.4996 0.2991 1 0.0
P2 P-3 0.6821 0.4996 0.7924 1 0.0
P3 P-3 0.9147 0.25 0.6041 1 0.0
Si3 Si+3 0.591 0.0783 0.023 1 0.0
P4 P-3 0.9135 0.25 0.1027 1 0.0
Ba3 Ba+2 0.5059 0.25 0.5014 1 0.0
Ba2 Ba+2 0.147 0.25 0.9123 1 0.0
Si2 Si+3 0.7976 0.25 0.8211 1 0.0
Si1 Si+3 0.7974 0.25 0.3264 1 0.0
Ba1 Ba+2 0.1368 0.25 0.4081 1 0.0
